data_7237456
loop_
_publ_author_name
'Wang, Sasa'
'Yao, Yunpeng'
'Wu, Zhenyue'
'Peng, Yu'
'Li, Lina'
'Luo, Junhua'

_publ_section_title
;
 Realization of &#x201C;warm&#x201D; white light via halide substitution
 in polar two-dimensional hybrid perovskites (2meptH2)PbClxBr4&#x2212;x
;
_journal_issue 45
_journal_name_full 'Journal of Materials Chemistry C'
_journal_page_first 12267
_journal_paper_doi 10.1039/C8TC03167C
_journal_volume 6
_journal_year 2018
_chemical_formula_sum 'C6 H18 Cl4 N2 Pb'
_chemical_formula_weight 467.21
_space_group_IT_number 9
_space_group_name_Hall 'C -2yc'
_space_group_name_H-M_alt 'C 1 c 1'
_symmetry_cell_setting monoclinic
_symmetry_space_group_name_H-M 'C 1 c 1'
_atom_sites_solution_hydrogens geom
_atom_sites_solution_primary direct
_atom_sites_solution_secondary difmap
_audit_creation_method SHELXL-97
_audit_update_record
;
2018-02-28 deposited with the CCDC.
2018-09-19 downloaded from the CCDC.
;
_cell_angle_alpha 90.00
_cell_angle_beta 97.496(5)
_cell_angle_gamma 90.00
_cell_formula_units_Z 4
_cell_length_a 23.9782(13)
_cell_length_b 7.6090(4)
_cell_length_c 7.8269(5)
_cell_measurement_reflns_used 2620
_cell_measurement_temperature 100
_cell_measurement_theta_max 29.0270
_cell_measurement_theta_min 4.3240
_cell_volume 1415.81(14)
_computing_structure_refinement 'SHELXL-97 (Sheldrick, 1997)'
_computing_structure_solution 'SHELXS-97 (Sheldrick, 1990)'
_diffrn_ambient_temperature 100
_diffrn_measured_fraction_theta_full 0.995
_diffrn_measured_fraction_theta_max 0.995
_diffrn_measurement_device_type 'SuperNova, Dual, Mo at zero, Atlas'
_diffrn_measurement_method '\w scans'
_diffrn_radiation_monochromator graphite
_diffrn_radiation_source 'fine-focus sealed tube'
_diffrn_radiation_type MoK\a
_diffrn_radiation_wavelength 0.71073
_diffrn_reflns_av_R_equivalents 0.0231
_diffrn_reflns_av_sigmaI/netI 0.0370
_diffrn_reflns_limit_h_max 29
_diffrn_reflns_limit_h_min -28
_diffrn_reflns_limit_k_max 9
_diffrn_reflns_limit_k_min -7
_diffrn_reflns_limit_l_max 9
_diffrn_reflns_limit_l_min -9
_diffrn_reflns_number 4514
_diffrn_reflns_theta_full 26.36
_diffrn_reflns_theta_max 26.36
_diffrn_reflns_theta_min 3.43
_exptl_absorpt_coefficient_mu 12.638
_exptl_absorpt_correction_T_max 1.00000
_exptl_absorpt_correction_T_min 0.77828
_exptl_absorpt_correction_type multi-scan
_exptl_crystal_colour white
_exptl_crystal_density_diffrn 2.192
_exptl_crystal_density_method 'not measured'
_exptl_crystal_description slice
_exptl_crystal_F_000 872
_exptl_crystal_size_max 0.40
_exptl_crystal_size_mid 0.05
_exptl_crystal_size_min 0.03
_refine_diff_density_max 0.779
_refine_diff_density_min -0.531
_refine_diff_density_rms 0.127
_refine_ls_abs_structure_details 'Flack H D (1983), Acta Cryst. A39, 876-881'
_refine_ls_abs_structure_Flack 0.00
_refine_ls_extinction_method none
_refine_ls_goodness_of_fit_ref 1.039
_refine_ls_hydrogen_treatment mixed
_refine_ls_matrix_type full
_refine_ls_number_parameters 121
_refine_ls_number_reflns 2499
_refine_ls_number_restraints 21
_refine_ls_restrained_S_all 1.043
_refine_ls_R_factor_all 0.0315
_refine_ls_R_factor_gt 0.0200
_refine_ls_shift/su_max 0.003
_refine_ls_shift/su_mean 0.000
_refine_ls_structure_factor_coef Fsqd
_refine_ls_weighting_details 'calc w=1/[\s^2^(Fo^2^)+(0.0101P)^2^+0.0000P] where P=(Fo^2^+2Fc^2^)/3'
_refine_ls_weighting_scheme calc
_refine_ls_wR_factor_gt 0.0361
_refine_ls_wR_factor_ref 0.0409
_reflns_number_gt 1966
_reflns_number_total 2499
_reflns_threshold_expression >2sigma(I)
_cod_data_source_file c8tc03167c2.cif
_cod_data_source_block c:\users\dell\desktop\y-41\y-41
_cod_original_sg_symbol_H-M Cc
_cod_database_code 7237456

loop_
_symmetry_equiv_pos_as_xyz
'x, y, z'
'x, -y, z+1/2'
'x+1/2, y+1/2, z'
'x+1/2, -y+1/2, z+1/2'

loop_
_atom_site_label
_atom_site_type_symbol
_atom_site_fract_x
_atom_site_fract_y
_atom_site_fract_z
_atom_site_U_iso_or_equiv
_atom_site_adp_type
_atom_site_occupancy
_atom_site_symmetry_multiplicity
_atom_site_calc_flag
_atom_site_refinement_flags
Pb1 Pb 0.0406(2) 0.24988(10) 0.1460(7) 0.01400(6) Uani 1 1 d .
Cl1 Cl -0.07710(15) 0.3018(8) 0.0656(4) 0.0266(13) Uani 1 1 d .
Cl2 Cl 0.05714(17) 0.4279(6) -0.1649(5) 0.0241(14) Uani 1 1 d .
Cl4 Cl 0.02382(19) 0.0687(7) 0.4553(5) 0.0313(16) Uani 1 1 d .
Cl3 Cl 0.15905(16) 0.1871(8) 0.2282(4) 0.0287(13) Uani 1 1 d .
C3 C -0.2066(9) 0.1871(11) 0.386(3) 0.071(4) Uani 1 1 d D
H3A H -0.1880 0.1640 0.2822 0.085 Uiso 1 1 calc R
H3B H -0.2136 0.0706 0.4351 0.085 Uiso 1 1 calc R
C5 C -0.2946(4) 0.1973(12) 0.1642(12) 0.036(2) Uani 1 1 d D
H5A H -0.2979 0.0678 0.1689 0.043 Uiso 1 1 calc R
H5B H -0.2738 0.2259 0.0663 0.043 Uiso 1 1 calc R
N2 N -0.3520(6) 0.272(2) 0.127(3) 0.029(5) Uani 1 1 d DU
H2A H -0.3764 0.2054 0.1793 0.043 Uiso 1 1 calc R
H2B H -0.3628 0.2734 0.0116 0.043 Uiso 1 1 calc R
H2C H -0.3520 0.3840 0.1689 0.043 Uiso 1 1 calc R
N1 N -0.0676(7) 0.282(2) 0.650(3) 0.032(5) Uani 1 1 d DU
H1A H -0.0690 0.3997 0.6283 0.047 Uiso 1 1 calc R
H1B H -0.0325 0.2413 0.6402 0.047 Uiso 1 1 calc R
H1C H -0.0758 0.2616 0.7582 0.047 Uiso 1 1 calc R
C1 C -0.1089(3) 0.1911(10) 0.5241(12) 0.0218(17) Uani 1 1 d D
H1D H -0.0953 0.1926 0.4100 0.026 Uiso 1 1 calc R
H1E H -0.1116 0.0668 0.5595 0.026 Uiso 1 1 calc R
C2 C -0.1647(6) 0.270(3) 0.508(2) 0.055(6) Uani 1 1 d D
H2D H -0.1608 0.3936 0.4683 0.066 Uiso 1 1 calc R
C6 C -0.1893(4) 0.2782(14) 0.6775(13) 0.061(3) Uani 1 1 d D
H6A H -0.2244 0.3459 0.6614 0.091 Uiso 1 1 calc R
H6B H -0.1623 0.3353 0.7650 0.091 Uiso 1 1 calc R
H6C H -0.1970 0.1589 0.7152 0.091 Uiso 1 1 calc R
C4 C -0.2609(7) 0.2567(18) 0.323(2) 0.041(4) Uani 1 1 d D
H4A H -0.2559 0.3851 0.3112 0.049 Uiso 1 1 calc R
H4B H -0.2845 0.2401 0.4167 0.049 Uiso 1 1 calc R

loop_
_atom_site_aniso_label
_atom_site_aniso_U_11
_atom_site_aniso_U_22
_atom_site_aniso_U_33
_atom_site_aniso_U_23
_atom_site_aniso_U_13
_atom_site_aniso_U_12
Pb1 0.01678(10) 0.01339(10) 0.01217(10) 0.00079(9) 0.00317(7) 0.00104(9)
Cl1 0.013(3) 0.047(3) 0.020(3) 0.005(3) 0.004(2) 0.007(2)
Cl2 0.032(4) 0.018(3) 0.024(4) 0.0103(19) 0.012(3) 0.005(3)
Cl4 0.043(4) 0.030(3) 0.022(4) 0.006(2) 0.009(3) 0.001(3)
Cl3 0.027(3) 0.024(2) 0.035(3) -0.004(3) 0.002(2) 0.003(2)
C3 0.044(6) 0.053(6) 0.102(8) -0.025(13) -0.041(5) 0.034(11)
C5 0.027(5) 0.040(6) 0.039(6) -0.009(5) -0.001(4) 0.018(4)
N2 0.012(7) 0.046(8) 0.026(7) -0.004(5) -0.003(5) 0.008(5)
N1 0.028(8) 0.033(7) 0.033(8) -0.001(6) 0.002(6) 0.012(5)
C1 0.013(4) 0.029(4) 0.022(4) -0.001(4) -0.003(4) 0.002(3)
C2 0.018(7) 0.071(11) 0.068(11) -0.021(8) -0.026(6) 0.014(6)
C6 0.022(4) 0.132(10) 0.029(5) -0.028(6) 0.006(4) 0.015(6)
C4 0.043(9) 0.026(7) 0.050(8) -0.017(6) -0.008(6) 0.022(6)

loop_
_atom_type_symbol
_atom_type_description
_atom_type_scat_dispersion_real
_atom_type_scat_dispersion_imag
_atom_type_scat_source
C C 0.0033 0.0016 'International Tables Vol C Tables 4.2.6.8 and 6.1.1.4'
H H 0.0000 0.0000 'International Tables Vol C Tables 4.2.6.8 and 6.1.1.4'
N N 0.0061 0.0033 'International Tables Vol C Tables 4.2.6.8 and 6.1.1.4'
Cl Cl 0.1484 0.1585 'International Tables Vol C Tables 4.2.6.8 and 6.1.1.4'
Pb Pb -3.3944 10.1111 'International Tables Vol C Tables 4.2.6.8 and 6.1.1.4'

loop_
_geom_angle_atom_site_label_1
_geom_angle_atom_site_label_2
_geom_angle_atom_site_label_3
_geom_angle
_geom_angle_site_symmetry_1
_geom_angle_site_symmetry_3
Cl1 Pb1 Cl4 86.2(2) . 2_554
Cl1 Pb1 Cl2 89.4(2) . .
Cl4 Pb1 Cl2 89.0(3) 2_554 .
Cl1 Pb1 Cl4 90.5(2) . .
Cl4 Pb1 Cl4 90.44(8) 2_554 .
Cl2 Pb1 Cl4 179.5(3) . .
Cl1 Pb1 Cl2 93.58(19) . 2_565
Cl4 Pb1 Cl2 179.5(3) 2_554 2_565
Cl2 Pb1 Cl2 90.51(8) . 2_565
Cl4 Pb1 Cl2 90.0(3) . 2_565
Cl1 Pb1 Cl3 178.4(3) . .
Cl4 Pb1 Cl3 92.5(2) 2_554 .
Cl2 Pb1 Cl3 91.5(2) . .
Cl4 Pb1 Cl3 88.5(2) . .
Cl2 Pb1 Cl3 87.7(2) 2_565 .
Pb1 Cl2 Pb1 145.1(2) . 2_564
Pb1 Cl4 Pb1 145.9(3) 2 .
C4 C3 C2 126.2(10) . .
C4 C5 N2 116.2(11) . .
C2 C1 N1 113.3(11) . .
C3 C2 C1 115.6(14) . .
C3 C2 C6 106.4(15) . .
C1 C2 C6 113.4(11) . .
C3 C4 C5 123.5(14) . .

loop_
_geom_bond_atom_site_label_1
_geom_bond_atom_site_label_2
_geom_bond_distance
_geom_bond_site_symmetry_2
Pb1 Cl1 2.837(7) .
Pb1 Cl4 2.848(6) 2_554
Pb1 Cl2 2.858(7) .
Pb1 Cl4 2.859(7) .
Pb1 Cl2 2.865(6) 2_565
Pb1 Cl3 2.870(7) .
Cl2 Pb1 2.865(6) 2_564
Cl4 Pb1 2.848(6) 2
C3 C4 1.431(15) .
C3 C2 1.438(15) .
C5 C4 1.464(14) .
C5 N2 1.484(13) .
N1 C1 1.474(14) .
C1 C2 1.457(13) .
C2 C6 1.523(15) .
